data_4060100
_journal_name_full Organometallics
_journal_paper_doi 10.1021/om0491950
_journal_year 2005
_chemical_formula_sum 'C34.5 H57 Cu2 F12 N O0.5 P2 Ru2 S6'
_chemical_formula_weight 1305.33
_space_group_IT_number 2
_symmetry_cell_setting triclinic
_symmetry_space_group_name_Hall '-P 1'
_symmetry_space_group_name_H-M 'P -1'
_atom_sites_solution_hydrogens geom
_atom_sites_solution_primary direct
_atom_sites_solution_secondary difmap
_cell_angle_alpha 97.257(2)
_cell_angle_beta 100.978(2)
_cell_angle_gamma 111.208(2)
_cell_formula_units_Z 2
_cell_length_a 12.8818(13)
_cell_length_b 13.2769(14)
_cell_length_c 16.2719(16)
_cell_measurement_reflns_used 995
_cell_measurement_temperature 223(2)
_cell_measurement_theta_max 23.87
_cell_measurement_theta_min 2.25
_cell_volume 2488.4(4)
_diffrn_ambient_temperature 223(2)
_diffrn_detector_area_resol_mean ?
_diffrn_measurement_device_type 'CCD area detector'
_diffrn_measurement_method 'phi and omega scans'
_diffrn_radiation_monochromator graphite
_diffrn_radiation_source 'fine-focus sealed tube'
_diffrn_radiation_type MoK\a
_diffrn_radiation_wavelength 0.71073
_diffrn_reflns_av_R_equivalents 0.0365
_diffrn_reflns_av_sigmaI/netI 0.0439
_diffrn_reflns_limit_h_max 16
_diffrn_reflns_limit_h_min -16
_diffrn_reflns_limit_k_max 17
_diffrn_reflns_limit_k_min -17
_diffrn_reflns_limit_l_max 21
_diffrn_reflns_limit_l_min -21
_diffrn_reflns_number 32854
_diffrn_reflns_theta_max 27.50
_diffrn_reflns_theta_min 1.68
_diffrn_standards_decay_% ?
_diffrn_standards_interval_count ?
_diffrn_standards_interval_time ?
_diffrn_standards_number ?
_exptl_absorpt_coefficient_mu 1.828
_exptl_absorpt_correction_T_max 0.8384
_exptl_absorpt_correction_T_min 0.5285
_exptl_absorpt_correction_type 'Sadabs, (Sheldrick 2001)'
_exptl_absorpt_process_details ?
_exptl_crystal_colour ORANGE
_exptl_crystal_density_diffrn 1.742
_exptl_crystal_density_meas 0
_exptl_crystal_density_method 'not measured'
_exptl_crystal_description 'RECTANGULAR BLOCK'
_exptl_crystal_F_000 1310
_exptl_crystal_size_max 0.40
_exptl_crystal_size_mid 0.20
_exptl_crystal_size_min 0.10
_refine_ls_extinction_coef ?
_refine_ls_extinction_method none
_refine_ls_goodness_of_fit_ref 1.080
_refine_ls_hydrogen_treatment mixed
_refine_ls_matrix_type full
_refine_ls_number_parameters 587
_refine_ls_number_reflns 11424
_refine_ls_number_restraints 21
_refine_ls_restrained_S_all 1.084
_refine_ls_R_factor_all 0.0586
_refine_ls_R_factor_gt 0.0466
_refine_ls_shift/su_max 0.000
_refine_ls_shift/su_mean 0.000
_refine_ls_structure_factor_coef Fsqd
_refine_ls_weighting_details 'calc w=1/[\s^2^(Fo^2^)+(0.0646P)^2^+2.3782P] where P=(Fo^2^+2Fc^2^)/3'
_refine_ls_weighting_scheme calc
_refine_ls_wR_factor_gt 0.1211
_refine_ls_wR_factor_ref 0.1271
_reflns_number_gt 9555
_reflns_number_total 11424
_reflns_threshold_expression >2sigma(I)
_cod_depositor_comments
;
The following automatic conversions were performed:
'_symmetry_cell_setting' value 'Triclinic' changed to 'triclinic'
according to '/home/saulius/struct/CIF-dictionaries/cif_core.dic'
dictionary named 'cif_core.dic' version 2.4.1 from 2010-06-29.

Automatic conversion script
Id: cif_fix_enum 1527 2010-12-29 10:47:43Z saulius 
;
_cod_original_sg_symbol_H-M P-1
_cod_original_formula_sum 'C34.50 H57 Cu2 F12 N O0.50 P2 Ru2 S6'
_cod_database_code 4060100

loop_
_symmetry_equiv_pos_as_xyz
'x, y, z'
'-x, -y, -z'

loop_
_atom_site_label
_atom_site_type_symbol
_atom_site_fract_x
_atom_site_fract_y
_atom_site_fract_z
_atom_site_U_iso_or_equiv
_atom_site_adp_type
_atom_site_occupancy
_atom_site_symmetry_multiplicity
_atom_site_calc_flag
_atom_site_refinement_flags
_atom_site_disorder_assembly
_atom_site_disorder_group
Ru1 Ru 0.47817(3) 0.21143(3) 0.34075(2) 0.02573(9) Uani 1 1 d . . .
Ru2 Ru 0.83385(3) 0.54028(3) 0.167660(19) 0.02416(9) Uani 1 1 d . . .
Cu1 Cu 0.79551(4) 0.46303(5) 0.39195(3) 0.03314(13) Uani 1 1 d . . .
Cu2 Cu 0.64328(5) 0.37457(5) 0.24422(4) 0.04092(15) Uani 1 1 d . . .
S1 S 0.62754(9) 0.38208(8) 0.42275(7) 0.0293(2) Uani 1 1 d . . .
S2 S 0.58467(10) 0.19777(10) 0.23822(7) 0.0389(3) Uani 1 1 d . . .
S3 S 0.58186(9) 0.12682(9) 0.41940(8) 0.0343(2) Uani 1 1 d . . .
S4 S 0.90000(9) 0.48651(9) 0.29683(6) 0.0284(2) Uani 1 1 d . . .
S5 S 0.65796(9) 0.52660(10) 0.20211(7) 0.0343(2) Uani 1 1 d . . .
S6 S 0.91308(10) 0.71944(9) 0.25237(7) 0.0342(2) Uani 1 1 d . . .
N1 N 0.8943(4) 0.5687(4) 0.5098(3) 0.0555(12) Uani 1 1 d . . .
C1 C 0.6701(4) 0.3361(4) 0.5202(3) 0.0384(10) Uani 1 1 d . . .
H1A H 0.7362 0.3971 0.5601 0.046 Uiso 1 1 calc R . .
H1B H 0.6065 0.3156 0.5479 0.046 Uiso 1 1 calc R . .
C2 C 0.7014(4) 0.2390(4) 0.5005(3) 0.0421(11) Uani 1 1 d . . .
H2A H 0.7182 0.2125 0.5530 0.051 Uiso 1 1 calc R . .
H2B H 0.7708 0.2617 0.4791 0.051 Uiso 1 1 calc R . .
C3 C 0.7047(4) 0.1726(4) 0.2979(3) 0.0436(11) Uani 1 1 d . . .
H3A H 0.7428 0.1471 0.2582 0.052 Uiso 1 1 calc R . .
H3B H 0.7613 0.2414 0.3368 0.052 Uiso 1 1 calc R . .
C4 C 0.6597(4) 0.0858(4) 0.3489(4) 0.0468(12) Uani 1 1 d . . .
H4A H 0.7244 0.0746 0.3830 0.056 Uiso 1 1 calc R . .
H4B H 0.6085 0.0156 0.3094 0.056 Uiso 1 1 calc R . .
C5 C 1.0236(4) 0.6156(4) 0.3501(3) 0.0339(9) Uani 1 1 d . . .
H5A H 1.0580 0.6095 0.4074 0.041 Uiso 1 1 calc R . .
H5B H 1.0819 0.6285 0.3174 0.041 Uiso 1 1 calc R . .
C6 C 0.9880(4) 0.7116(4) 0.3576(3) 0.0372(10) Uani 1 1 d . . .
H6A H 1.0563 0.7803 0.3821 0.045 Uiso 1 1 calc R . .
H6B H 0.9371 0.7032 0.3962 0.045 Uiso 1 1 calc R . .
C7 C 0.7052(4) 0.6412(4) 0.2938(3) 0.0404(11) Uani 1 1 d . . .
H7A H 0.6387 0.6553 0.3040 0.048 Uiso 1 1 calc R . .
H7B H 0.7402 0.6218 0.3450 0.048 Uiso 1 1 calc R . .
C8 C 0.7907(4) 0.7430(4) 0.2777(3) 0.0426(11) Uani 1 1 d . . .
H8A H 0.8182 0.8027 0.3287 0.051 Uiso 1 1 calc R . .
H8B H 0.7531 0.7664 0.2300 0.051 Uiso 1 1 calc R . .
C9 C 0.3512(4) 0.2573(4) 0.3967(4) 0.0432(12) Uani 1 1 d . . .
C10 C 0.3336(4) 0.1469(4) 0.4014(3) 0.0367(10) Uani 1 1 d . . .
C11 C 0.3105(4) 0.0676(4) 0.3244(3) 0.0372(10) Uani 1 1 d . . .
C12 C 0.3114(4) 0.0983(4) 0.2458(3) 0.0432(11) Uani 1 1 d . . .
C13 C 0.3342(4) 0.2129(4) 0.2416(4) 0.0485(13) Uani 1 1 d . . .
C14 C 0.3520(4) 0.2900(4) 0.3160(4) 0.0498(14) Uani 1 1 d . . .
C15 C 0.3677(5) 0.3404(5) 0.4759(5) 0.075(2) Uani 1 1 d . . .
H15A H 0.3071 0.3093 0.5040 0.112 Uiso 1 1 calc R . .
H15B H 0.3648 0.4073 0.4596 0.112 Uiso 1 1 calc R . .
H15C H 0.4419 0.3577 0.5149 0.112 Uiso 1 1 calc R . .
C16 C 0.3388(5) 0.1140(6) 0.4871(4) 0.0614(16) Uani 1 1 d . . .
H16A H 0.3733 0.1799 0.5326 0.092 Uiso 1 1 calc R . .
H16B H 0.3849 0.0703 0.4932 0.092 Uiso 1 1 calc R . .
H16C H 0.2615 0.0706 0.4906 0.092 Uiso 1 1 calc R . .
C17 C 0.2821(5) -0.0515(4) 0.3299(5) 0.0630(16) Uani 1 1 d . . .
H17A H 0.2756 -0.0940 0.2747 0.095 Uiso 1 1 calc R . .
H17B H 0.2097 -0.0810 0.3456 0.095 Uiso 1 1 calc R . .
H17C H 0.3428 -0.0560 0.3729 0.095 Uiso 1 1 calc R . .
C18 C 0.2904(6) 0.0150(6) 0.1665(4) 0.077(2) Uani 1 1 d . . .
H18A H 0.3080 -0.0461 0.1825 0.115 Uiso 1 1 calc R . .
H18B H 0.3393 0.0496 0.1309 0.115 Uiso 1 1 calc R . .
H18C H 0.2103 -0.0123 0.1349 0.115 Uiso 1 1 calc R . .
C19 C 0.3338(6) 0.2444(7) 0.1558(4) 0.088(3) Uani 1 1 d . . .
H19A H 0.2559 0.2315 0.1260 0.131 Uiso 1 1 calc R . .
H19B H 0.3625 0.2000 0.1219 0.131 Uiso 1 1 calc R . .
H19C H 0.3829 0.3221 0.1641 0.131 Uiso 1 1 calc R . .
C20 C 0.3745(6) 0.4089(5) 0.3112(6) 0.084(2) Uani 1 1 d . . .
H20A H 0.4342 0.4359 0.2814 0.126 Uiso 1 1 calc R . .
H20B H 0.3994 0.4539 0.3687 0.126 Uiso 1 1 calc R . .
H20C H 0.3044 0.4131 0.2804 0.126 Uiso 1 1 calc R . .
C21 C 0.8298(4) 0.3929(4) 0.0818(3) 0.0384(10) Uani 1 1 d . . .
C22 C 0.7367(4) 0.4178(4) 0.0440(3) 0.0388(10) Uani 1 1 d . . .
C23 C 0.7560(4) 0.5275(4) 0.0293(3) 0.0366(10) Uani 1 1 d . . .
C24 C 0.8691(4) 0.6090(4) 0.0533(3) 0.0354(10) Uani 1 1 d . . .
C25 C 0.9643(4) 0.5835(4) 0.0913(3) 0.0346(10) Uani 1 1 d . . .
C26 C 0.9450(4) 0.4763(4) 0.1051(3) 0.0350(10) Uani 1 1 d . . .
C27 C 0.8085(6) 0.2786(4) 0.0967(4) 0.0622(17) Uani 1 1 d . . .
H27A H 0.7333 0.2464 0.1078 0.093 Uiso 1 1 calc R . .
H27B H 0.8673 0.2826 0.1457 0.093 Uiso 1 1 calc R . .
H27C H 0.8114 0.2331 0.0464 0.093 Uiso 1 1 calc R . .
C28 C 0.6141(5) 0.3312(5) 0.0186(4) 0.0610(16) Uani 1 1 d . . .
H28A H 0.5949 0.2949 -0.0411 0.092 Uiso 1 1 calc R . .
H28B H 0.5616 0.3665 0.0265 0.092 Uiso 1 1 calc R . .
H28C H 0.6074 0.2769 0.0541 0.092 Uiso 1 1 calc R . .
C29 C 0.6567(5) 0.5542(6) -0.0103(4) 0.0594(15) Uani 1 1 d . . .
H29A H 0.6119 0.5577 0.0308 0.089 Uiso 1 1 calc R . .
H29B H 0.6084 0.4971 -0.0606 0.089 Uiso 1 1 calc R . .
H29C H 0.6856 0.6250 -0.0266 0.089 Uiso 1 1 calc R . .
C30 C 0.8910(6) 0.7254(4) 0.0393(4) 0.0570(15) Uani 1 1 d . . .
H30A H 0.8952 0.7279 -0.0193 0.086 Uiso 1 1 calc R . .
H30B H 0.9631 0.7771 0.0783 0.086 Uiso 1 1 calc R . .
H30C H 0.8286 0.7452 0.0501 0.086 Uiso 1 1 calc R . .
C31 C 1.0855(4) 0.6729(5) 0.1147(4) 0.0555(14) Uani 1 1 d . . .
H31A H 1.0987 0.7216 0.1687 0.083 Uiso 1 1 calc R . .
H31B H 1.0944 0.7152 0.0702 0.083 Uiso 1 1 calc R . .
H31C H 1.1409 0.6388 0.1200 0.083 Uiso 1 1 calc R . .
C32 C 1.0449(5) 0.4493(5) 0.1441(4) 0.0574(15) Uani 1 1 d . . .
H32A H 1.1033 0.4713 0.1125 0.086 Uiso 1 1 calc R . .
H32B H 1.0184 0.3704 0.1416 0.086 Uiso 1 1 calc R . .
H32C H 1.0775 0.4889 0.2034 0.086 Uiso 1 1 calc R . .
C33 C 0.9641(7) 0.7323(6) 0.6417(4) 0.086(2) Uani 1 1 d . . .
H33A H 1.0082 0.8005 0.6265 0.129 Uiso 1 1 calc R . .
H33B H 1.0118 0.7193 0.6894 0.129 Uiso 1 1 calc R . .
H33C H 0.8974 0.7381 0.6578 0.129 Uiso 1 1 calc R . .
C34 C 0.9258(4) 0.6399(5) 0.5679(3) 0.0481(12) Uani 1 1 d . . .
P1 P 0.41003(11) 0.72076(11) 0.25208(9) 0.0413(3) Uani 1 1 d . . .
F1 F 0.2978(3) 0.6962(3) 0.2870(2) 0.0598(8) Uani 1 1 d . . .
F2 F 0.3448(4) 0.6083(3) 0.1829(2) 0.0913(13) Uani 1 1 d . . .
F3 F 0.5208(3) 0.7446(4) 0.2170(3) 0.1058(18) Uani 1 1 d . . .
F4 F 0.4702(4) 0.8317(3) 0.3229(3) 0.0935(14) Uani 1 1 d . . .
F5 F 0.3628(3) 0.7822(4) 0.1865(3) 0.0813(12) Uani 1 1 d . . .
F6 F 0.4573(3) 0.6595(3) 0.3195(2) 0.0580(8) Uani 1 1 d . . .
P2 P 0.9696(4) 1.0639(3) 0.1305(3) 0.0811(12) Uani 0.50 1 d PD A 1
F7 F 0.8771(12) 0.9536(10) 0.1141(16) 0.261(12) Uani 0.50 1 d PD A 1
F8 F 0.8908(9) 1.0927(8) 0.1799(6) 0.100(3) Uani 0.50 1 d PD A 1
F9 F 1.0573(9) 1.1817(9) 0.1564(7) 0.124(4) Uani 0.50 1 d PD A 1
F10 F 1.0418(11) 1.0297(11) 0.0763(9) 0.171(6) Uani 0.50 1 d PD A 1
F11 F 1.0265(12) 1.0375(13) 0.2054(9) 0.167(6) Uani 0.50 1 d PD A 1
F12 F 0.9113(10) 1.0903(12) 0.0498(6) 0.146(5) Uani 0.50 1 d PD A 1
P3 P 1.0000 1.0000 0.5000 0.0652(7) Uani 1 2 d S . .
F13 F 0.9084(3) 0.8736(3) 0.4853(3) 0.0890(13) Uani 1 1 d . . .
F14 F 0.9028(4) 1.0323(5) 0.4499(4) 0.1181(18) Uani 1 1 d . . .
F15 F 1.0333(4) 0.9721(4) 0.4144(3) 0.0995(15) Uani 1 1 d . . .
C2S C 0.535(3) 0.976(3) 0.010(2) 0.115(13) Uiso 0.25 1 d PD . 1
O2S O 0.6075(16) 0.9549(15) 0.0802(12) 0.073(5) Uiso 0.25 1 d PD B 1
C1S C 0.664(2) 0.928(2) 0.1044(18) 0.070(7) Uiso 0.25 1 d PD C 2
O1S O 0.7859(18) 1.0138(18) 0.1254(14) 0.089(6) Uiso 0.25 1 d PD C 2

loop_
_atom_site_aniso_label
_atom_site_aniso_U_11
_atom_site_aniso_U_22
_atom_site_aniso_U_33
_atom_site_aniso_U_23
_atom_site_aniso_U_13
_atom_site_aniso_U_12
Ru1 0.02367(17) 0.02320(16) 0.03054(18) 0.01034(13) 0.00683(13) 0.00807(13)
Ru2 0.02643(17) 0.02393(16) 0.02277(16) 0.00561(12) 0.00862(12) 0.00933(13)
Cu1 0.0304(3) 0.0377(3) 0.0323(3) 0.0140(2) 0.0114(2) 0.0108(2)
Cu2 0.0414(3) 0.0413(3) 0.0393(3) 0.0081(3) 0.0115(3) 0.0151(3)
S1 0.0272(5) 0.0292(5) 0.0299(5) 0.0075(4) 0.0082(4) 0.0085(4)
S2 0.0406(6) 0.0398(6) 0.0336(6) 0.0085(5) 0.0150(5) 0.0099(5)
S3 0.0292(5) 0.0356(6) 0.0457(6) 0.0216(5) 0.0130(5) 0.0156(5)
S4 0.0286(5) 0.0316(5) 0.0270(5) 0.0080(4) 0.0087(4) 0.0127(4)
S5 0.0272(5) 0.0444(6) 0.0327(5) 0.0096(5) 0.0088(4) 0.0146(5)
S6 0.0422(6) 0.0253(5) 0.0325(6) 0.0050(4) 0.0125(5) 0.0092(5)
N1 0.041(2) 0.070(3) 0.034(2) 0.008(2) 0.0068(19) 0.000(2)
C1 0.032(2) 0.048(3) 0.029(2) 0.014(2) 0.0062(18) 0.009(2)
C2 0.029(2) 0.052(3) 0.042(3) 0.024(2) 0.0009(19) 0.013(2)
C3 0.040(3) 0.045(3) 0.054(3) 0.011(2) 0.023(2) 0.019(2)
C4 0.044(3) 0.041(3) 0.068(3) 0.015(2) 0.025(3) 0.024(2)
C5 0.025(2) 0.042(2) 0.031(2) 0.0070(19) 0.0069(17) 0.0087(18)
C6 0.036(2) 0.034(2) 0.031(2) 0.0013(18) 0.0089(19) 0.0035(19)
C7 0.043(3) 0.058(3) 0.035(2) 0.009(2) 0.018(2) 0.033(2)
C8 0.055(3) 0.037(2) 0.044(3) 0.005(2) 0.011(2) 0.029(2)
C9 0.023(2) 0.039(3) 0.065(3) -0.001(2) 0.010(2) 0.0137(19)
C10 0.022(2) 0.041(2) 0.049(3) 0.018(2) 0.0120(19) 0.0096(19)
C11 0.024(2) 0.029(2) 0.059(3) 0.014(2) 0.012(2) 0.0090(18)
C12 0.029(2) 0.042(3) 0.045(3) 0.002(2) 0.000(2) 0.006(2)
C13 0.034(3) 0.052(3) 0.054(3) 0.028(3) 0.000(2) 0.011(2)
C14 0.031(2) 0.032(2) 0.086(4) 0.022(3) 0.003(2) 0.014(2)
C15 0.042(3) 0.067(4) 0.102(5) -0.027(4) 0.019(3) 0.022(3)
C16 0.046(3) 0.089(5) 0.062(4) 0.040(3) 0.030(3) 0.025(3)
C17 0.060(4) 0.032(3) 0.099(5) 0.023(3) 0.026(3) 0.014(3)
C18 0.063(4) 0.075(4) 0.059(4) -0.013(3) 0.004(3) 0.005(3)
C19 0.066(4) 0.109(6) 0.074(5) 0.061(4) -0.003(3) 0.015(4)
C20 0.057(4) 0.038(3) 0.161(8) 0.042(4) 0.015(4) 0.025(3)
C21 0.057(3) 0.032(2) 0.032(2) 0.0068(19) 0.022(2) 0.020(2)
C22 0.046(3) 0.037(2) 0.024(2) 0.0045(18) 0.0106(19) 0.005(2)
C23 0.040(2) 0.048(3) 0.024(2) 0.0116(19) 0.0102(18) 0.018(2)
C24 0.049(3) 0.034(2) 0.025(2) 0.0087(18) 0.0147(19) 0.015(2)
C25 0.039(2) 0.039(2) 0.026(2) 0.0049(18) 0.0159(18) 0.011(2)
C26 0.043(2) 0.047(3) 0.026(2) 0.0093(19) 0.0175(19) 0.024(2)
C27 0.107(5) 0.037(3) 0.062(4) 0.019(3) 0.043(4) 0.036(3)
C28 0.052(3) 0.056(3) 0.043(3) -0.004(3) 0.007(3) -0.008(3)
C29 0.054(3) 0.088(4) 0.040(3) 0.023(3) 0.005(2) 0.033(3)
C30 0.080(4) 0.047(3) 0.056(3) 0.027(3) 0.028(3) 0.028(3)
C31 0.040(3) 0.067(4) 0.050(3) 0.009(3) 0.022(2) 0.006(3)
C32 0.069(4) 0.082(4) 0.051(3) 0.024(3) 0.032(3) 0.052(3)
C33 0.081(5) 0.095(5) 0.062(4) -0.019(4) 0.000(4) 0.033(4)
C34 0.040(3) 0.059(3) 0.034(3) 0.005(2) 0.002(2) 0.012(2)
P1 0.0412(7) 0.0435(7) 0.0483(7) 0.0183(6) 0.0173(6) 0.0216(6)
F1 0.0476(18) 0.085(2) 0.0528(18) 0.0172(17) 0.0207(15) 0.0284(17)
F2 0.123(4) 0.082(3) 0.062(2) -0.013(2) 0.022(2) 0.042(3)
F3 0.071(3) 0.176(5) 0.139(4) 0.118(4) 0.068(3) 0.078(3)
F4 0.079(3) 0.047(2) 0.122(4) -0.001(2) -0.019(2) 0.0163(19)
F5 0.078(3) 0.117(3) 0.093(3) 0.071(3) 0.037(2) 0.064(2)
F6 0.069(2) 0.069(2) 0.066(2) 0.0360(17) 0.0321(17) 0.0473(18)
P2 0.093(3) 0.063(2) 0.108(3) 0.017(2) 0.029(3) 0.053(2)
F7 0.145(13) 0.112(11) 0.54(4) 0.098(17) 0.085(18) 0.057(10)
F8 0.129(8) 0.121(8) 0.087(6) 0.035(6) 0.047(6) 0.076(7)
F9 0.113(8) 0.146(10) 0.117(8) 0.014(7) 0.043(7) 0.052(8)
F10 0.163(12) 0.180(13) 0.207(14) -0.004(11) 0.043(10) 0.127(11)
F11 0.165(13) 0.214(15) 0.191(14) 0.097(12) 0.071(11) 0.123(12)
F12 0.141(10) 0.241(15) 0.079(7) -0.007(8) 0.009(6) 0.125(10)
P3 0.0360(10) 0.0614(13) 0.0802(16) -0.0225(12) 0.0125(10) 0.0124(10)
F13 0.061(2) 0.063(2) 0.114(3) -0.029(2) 0.025(2) 0.0064(19)
F14 0.056(3) 0.139(4) 0.166(5) 0.052(4) 0.024(3) 0.042(3)
F15 0.090(3) 0.084(3) 0.099(3) -0.027(2) 0.041(3) 0.013(2)
